data_4106628
loop_
_publ_author_name
'Yi-Ming Wang'
'Christian N. Kuzniewski'
'Vivek Rauniyar'
'Christina Hoong'
'F. Dean Toste'

_publ_section_title
;
 Chiral (Acyclic Diaminocarbene)Gold(I)-Catalyzed Dynamic Kinetic
 Asymmetric Transformation of Propargyl Esters
;
_journal_name_full 'Journal of the American Chemical Society'
_journal_page_first 12972
_journal_page_last 12975
_journal_paper_doi 10.1021/ja205068j
_journal_volume 133
_journal_year 2011
_chemical_formula_sum 'C58 H54 Au2 Cl2 F6 N6 O3'
_chemical_formula_weight 1461.91
_chemical_name_common YMW-IV-179
_chemical_name_systematic
;
 toste39
;
_space_group.centring_type P

_space_group_IT_number 4
_space_group.IT_number 4

_symmetry_cell_setting monoclinic
_symmetry_space_group_name_Hall 'P 2yb'
_symmetry_space_group_name_H-M 'P 1 21 1'
_atom_sites_solution_hydrogens geom
_atom_sites_solution_primary direct
_atom_sites_solution_secondary difmap
_audit_creation_method SHELXL-97
_cell_angle_alpha 90.00
_cell_angle_beta 101.1600(10)
_cell_angle_gamma 90.00
_cell_formula_units_Z 4
_cell_length_a 11.3458(3)
_cell_length_b 25.4178(8)
_cell_length_c 20.5328(6)
_cell_measurement_reflns_used 9458
_cell_measurement_temperature 100(2)
_cell_measurement_theta_max 25.33
_cell_measurement_theta_min 2.17
_cell_volume 5809.4(3)
_computing_cell_refinement 'Bruker SAINT'
_computing_data_collection 'Bruker APEX2'
_computing_data_reduction 'Bruker SAINT'
_computing_molecular_graphics ORTEP-32
_computing_publication_material WinGX
_computing_structure_refinement SHELXL-97
_computing_structure_solution SIR-2008
_diffrn_ambient_temperature 100(2)
_diffrn_detector_area_resol_mean 8.366
_diffrn_measured_fraction_theta_full 1.000
_diffrn_measured_fraction_theta_max 0.997
_diffrn_measurement_device_type 'Bruker APEX-II CCD'
_diffrn_measurement_method 'phi and omega scans'
_diffrn_radiation_monochromator 'QUAZAR multilayer mirrors'
_diffrn_radiation_source 'microfocus sealed tube'
_diffrn_radiation_type MoK\a
_diffrn_radiation_wavelength 0.71073
_diffrn_reflns_av_R_equivalents 0.0391
_diffrn_reflns_av_sigmaI/netI 0.0308
_diffrn_reflns_limit_h_max 13
_diffrn_reflns_limit_h_min -13
_diffrn_reflns_limit_k_max 30
_diffrn_reflns_limit_k_min -30
_diffrn_reflns_limit_l_max 24
_diffrn_reflns_limit_l_min -24
_diffrn_reflns_number 144079
_diffrn_reflns_theta_full 25.00
_diffrn_reflns_theta_max 25.40
_diffrn_reflns_theta_min 1.29
_exptl_absorpt_coefficient_mu 5.204
_exptl_absorpt_correction_T_max 0.7454
_exptl_absorpt_correction_T_min 0.5740
_exptl_absorpt_correction_type multi-scan
_exptl_absorpt_process_details SADABS
_exptl_crystal_colour colorless
_exptl_crystal_density_diffrn 1.671
_exptl_crystal_description rod
_exptl_crystal_F_000 2856
_exptl_crystal_size_max 0.12
_exptl_crystal_size_mid 0.06
_exptl_crystal_size_min 0.06
_refine_diff_density_max 1.445
_refine_diff_density_min -0.844
_refine_diff_density_rms 0.124
_refine_ls_abs_structure_details 'Flack H D (1983), Acta Cryst. A39, 876-881'
_refine_ls_abs_structure_Flack -0.002(4)
_refine_ls_extinction_method none
_refine_ls_goodness_of_fit_ref 1.081
_refine_ls_hydrogen_treatment constr
_refine_ls_matrix_type full
_refine_ls_number_parameters 1387
_refine_ls_number_reflns 20989
_refine_ls_number_restraints 1
_refine_ls_restrained_S_all 1.081
_refine_ls_R_factor_all 0.0319
_refine_ls_R_factor_gt 0.0289
_refine_ls_shift/su_max 0.011
_refine_ls_shift/su_mean 0.000
_refine_ls_structure_factor_coef Fsqd
_refine_ls_weighting_details 'calc w=1/[\s^2^(Fo^2^)+(0.0485P)^2^+6.6995P] where P=(Fo^2^+2Fc^2^)/3'
_refine_ls_weighting_scheme calc
_refine_ls_wR_factor_gt 0.0777
_refine_ls_wR_factor_ref 0.0791
_reflns_number_gt 19924
_reflns_number_total 20989
_reflns_threshold_expression >2sigma(I)
_cod_data_source_file ja205068j_si_005.cif
_cod_data_source_block toste39
_cod_depositor_comments
;
The following automatic conversions were performed:

'_space_group.centring_type' value 'primitive' was replaced with the
value 'P' as specified in the replacement file
'/home/antanas/src/cod-tools/trunk/data/replacement-values/replacement_values.lst'.

Automatic conversion script
Id: cif_fix_values 5642 2017-10-24 12:04:52Z antanas 
;
_cod_database_code 4106628

loop_
_symmetry_equiv_pos_as_xyz
'x, y, z'
'-x, y+1/2, -z'

loop_
_atom_site_label
_atom_site_type_symbol
_atom_site_fract_x
_atom_site_fract_y
_atom_site_fract_z
_atom_site_U_iso_or_equiv
_atom_site_adp_type
_atom_site_occupancy
_atom_site_symmetry_multiplicity
_atom_site_calc_flag
_atom_site_refinement_flags
C1 C 0.5790(5) 0.1495(2) 0.9153(3) 0.0177(12) Uani 1 1 d .
C2 C 0.3583(5) 0.1505(3) 0.9150(3) 0.0214(13) Uani 1 1 d .
C3 C 0.2554(5) 0.1812(3) 0.8951(3) 0.0262(15) Uani 1 1 d .
H3 H 0.2595 0.2147 0.8752 0.031 Uiso 1 1 calc R
C4 C 0.1478(6) 0.1609(3) 0.9053(4) 0.0336(16) Uani 1 1 d .
H4 H 0.0754 0.1803 0.8927 0.040 Uiso 1 1 calc R
C5 C 0.1470(6) 0.1109(3) 0.9349(4) 0.0384(18) Uani 1 1 d .
H5 H 0.0739 0.0960 0.9421 0.046 Uiso 1 1 calc R
C6 C 0.2527(6) 0.0843(3) 0.9530(4) 0.0319(16) Uani 1 1 d .
H6 H 0.2513 0.0510 0.9738 0.038 Uiso 1 1 calc R
C7 C 0.8135(5) 0.2012(2) 1.0643(3) 0.0196(13) Uani 1 1 d .
C8 C 1.0334(6) 0.2024(3) 1.0634(3) 0.0262(15) Uani 1 1 d .
C9 C 1.1249(6) 0.2363(3) 1.0504(4) 0.0346(16) Uani 1 1 d .
H9 H 1.1085 0.2713 1.0351 0.041 Uiso 1 1 calc R
C10 C 1.2406(6) 0.2154(4) 1.0614(4) 0.043(2) Uani 1 1 d .
H10 H 1.3056 0.2363 1.0530 0.052 Uiso 1 1 calc R
C11 C 1.2615(6) 0.1636(3) 1.0847(4) 0.0345(17) Uani 1 1 d .
H11 H 1.3399 0.1488 1.0926 0.041 Uiso 1 1 calc R
C12 C 1.1661(6) 0.1358(3) 1.0955(4) 0.0347(17) Uani 1 1 d .
H12 H 1.1795 0.1008 1.1114 0.042 Uiso 1 1 calc R
C13 C 0.7015(5) 0.0738(2) 0.9542(3) 0.0178(12) Uani 1 1 d .
C14 C 0.7513(5) 0.0619(2) 1.0189(3) 0.0198(13) Uani 1 1 d .
C15 C 0.8646(5) 0.0352(2) 1.0340(3) 0.0231(14) Uani 1 1 d .
C16 C 0.9256(6) 0.0249(3) 1.1013(4) 0.0309(16) Uani 1 1 d .
H16 H 0.8884 0.0344 1.1372 0.037 Uiso 1 1 calc R
C17 C 1.0346(7) 0.0019(3) 1.1136(4) 0.046(2) Uani 1 1 d .
H17 H 1.0747 -0.0039 1.1581 0.056 Uiso 1 1 calc R
C18 C 1.0892(7) -0.0136(3) 1.0605(4) 0.0404(19) Uani 1 1 d .
H18 H 1.1654 -0.0304 1.0695 0.048 Uiso 1 1 calc R
C19 C 1.0348(6) -0.0048(3) 0.9973(4) 0.0339(17) Uani 1 1 d .
H19 H 1.0733 -0.0157 0.9624 0.041 Uiso 1 1 calc R
C20 C 0.9216(6) 0.0202(2) 0.9815(3) 0.0224(14) Uani 1 1 d .
C21 C 0.8637(6) 0.0316(2) 0.9154(3) 0.0219(13) Uani 1 1 d .
H21 H 0.9005 0.0205 0.8798 0.026 Uiso 1 1 calc R
C22 C 0.7562(5) 0.0580(2) 0.9010(3) 0.0212(13) Uani 1 1 d .
C23 C 0.7014(6) 0.0708(3) 0.8312(3) 0.0247(14) Uani 1 1 d .
C24 C 0.7689(6) 0.0968(3) 0.7908(3) 0.0278(15) Uani 1 1 d .
H24 H 0.8515 0.1039 0.8074 0.033 Uiso 1 1 calc R
C25 C 0.7177(7) 0.1122(3) 0.7275(3) 0.0331(16) Uani 1 1 d .
H25 H 0.7646 0.1300 0.7007 0.040 Uiso 1 1 calc R
C26 C 0.5976(7) 0.1019(3) 0.7029(3) 0.0331(16) Uani 1 1 d .
C27 C 0.5295(7) 0.0757(3) 0.7422(3) 0.0315(16) Uani 1 1 d .
H27 H 0.4473 0.0681 0.7254 0.038 Uiso 1 1 calc R
C28 C 0.5814(6) 0.0610(3) 0.8052(3) 0.0269(15) Uani 1 1 d .
H28 H 0.5339 0.0436 0.8320 0.032 Uiso 1 1 calc R
C29 C 0.5399(8) 0.1202(3) 0.6356(4) 0.045(2) Uani 1 1 d .
C30 C 0.7198(5) 0.1258(3) 1.1055(3) 0.0213(13) Uani 1 1 d .
C31 C 0.6894(5) 0.0790(3) 1.0736(3) 0.0225(14) Uani 1 1 d .
C32 C 0.5970(6) 0.0473(3) 1.0912(3) 0.0300(15) Uani 1 1 d .
C33 C 0.5650(7) -0.0033(3) 1.0625(4) 0.0356(17) Uani 1 1 d .
H33 H 0.6032 -0.0162 1.0284 0.043 Uiso 1 1 calc R
C34 C 0.4782(8) -0.0337(3) 1.0843(4) 0.046(2) Uani 1 1 d .
H34 H 0.4610 -0.0680 1.0666 0.055 Uiso 1 1 calc R
C35 C 0.4196(7) -0.0159(3) 1.1291(4) 0.043(2) Uani 1 1 d .
H35 H 0.3591 -0.0371 1.1420 0.052 Uiso 1 1 calc R
C36 C 0.4438(7) 0.0324(4) 1.1572(3) 0.047(2) Uani 1 1 d .
H36 H 0.3998 0.0441 1.1894 0.057 Uiso 1 1 calc R
C37 C 0.5338(6) 0.0659(3) 1.1396(3) 0.0341(17) Uani 1 1 d .
C38 C 0.5675(6) 0.1150(3) 1.1697(3) 0.0331(17) Uani 1 1 d .
H38 H 0.5241 0.1279 1.2015 0.040 Uiso 1 1 calc R
C39 C 0.6592(6) 0.1448(3) 1.1554(3) 0.0262(15) Uani 1 1 d .
C40 C 0.6935(6) 0.1935(3) 1.1911(3) 0.0331(16) Uani 1 1 d .
C41 C 0.6079(6) 0.2322(3) 1.1929(4) 0.0392(19) Uani 1 1 d .
H41 H 0.5269 0.2262 1.1717 0.047 Uiso 1 1 calc R
C42 C 0.6402(7) 0.2806(3) 1.2262(4) 0.0416(19) Uani 1 1 d .
H42 H 0.5807 0.3067 1.2277 0.050 Uiso 1 1 calc R
C43 C 0.7566(7) 0.2897(3) 1.2562(3) 0.0339(17) Uani 1 1 d .
C44 C 0.8440(6) 0.2509(3) 1.2551(3) 0.0309(16) Uani 1 1 d .
H44 H 0.9251 0.2569 1.2762 0.037 Uiso 1 1 calc R
C45 C 0.8109(6) 0.2039(3) 1.2232(3) 0.0323(17) Uani 1 1 d .
H45 H 0.8704 0.1776 1.2231 0.039 Uiso 1 1 calc R
C46 C 0.7939(8) 0.3392(3) 1.2930(4) 0.047(2) Uani 1 1 d .
C47 C 1.2105(5) 0.0424(3) 1.3986(3) 0.0225(13) Uani 1 1 d .
C48 C 1.4306(6) 0.0418(3) 1.3948(3) 0.0255(14) Uani 1 1 d .
C49 C 1.5113(6) 0.0482(3) 1.3516(3) 0.0325(16) Uani 1 1 d .
H49 H 1.4833 0.0549 1.3057 0.039 Uiso 1 1 calc R
C50 C 1.6317(6) 0.0447(3) 1.3775(4) 0.0336(16) Uani 1 1 d .
H50 H 1.6888 0.0486 1.3495 0.040 Uiso 1 1 calc R
C51 C 1.6689(6) 0.0353(3) 1.4437(4) 0.0365(18) Uani 1 1 d .
H51 H 1.7519 0.0330 1.4629 0.044 Uiso 1 1 calc R
C52 C 1.5819(6) 0.0293(3) 1.4825(4) 0.0321(16) Uani 1 1 d .
H52 H 1.6077 0.0220 1.5284 0.038 Uiso 1 1 calc R
C53 C 0.9800(5) -0.0855(2) 1.3713(3) 0.0214(13) Uani 1 1 d .
C54 C 0.7585(6) -0.0880(3) 1.3686(4) 0.0345(18) Uani 1 1 d .
C55 C 0.6493(7) -0.0855(4) 1.3243(5) 0.051(2) Uani 1 1 d .
H55 H 0.6461 -0.0815 1.2780 0.061 Uiso 1 1 calc R
C56 C 0.5449(7) -0.0889(3) 1.3500(5) 0.051(2) Uani 1 1 d .
H56 H 0.4680 -0.0870 1.3219 0.062 Uiso 1 1 calc R
C57 C 0.5568(8) -0.0952(3) 1.4170(5) 0.052(2) Uani 1 1 d .
H57 H 0.4874 -0.0989 1.4361 0.062 Uiso 1 1 calc R
C58 C 0.6684(6) -0.0962(3) 1.4565(5) 0.041(2) Uani 1 1 d .
H58 H 0.6741 -0.0995 1.5030 0.050 Uiso 1 1 calc R
C59 C 1.1384(5) 0.0335(2) 1.5000(3) 0.0182(13) Uani 1 1 d .
C60 C 1.1104(5) -0.0129(2) 1.5275(3) 0.0167(12) Uani 1 1 d .
C61 C 1.0180(5) -0.0140(2) 1.5663(3) 0.0180(13) Uani 1 1 d .
C62 C 0.9836(6) -0.0602(2) 1.5963(3) 0.0228(14) Uani 1 1 d .
H62 H 1.0238 -0.0924 1.5914 0.027 Uiso 1 1 calc R
C63 C 0.8945(6) -0.0596(3) 1.6317(4) 0.0308(16) Uani 1 1 d .
H63 H 0.8737 -0.0911 1.6515 0.037 Uiso 1 1 calc R
C64 C 0.8325(6) -0.0131(3) 1.6396(3) 0.0266(15) Uani 1 1 d .
H64 H 0.7709 -0.0131 1.6651 0.032 Uiso 1 1 calc R
C65 C 0.8614(6) 0.0321(3) 1.6105(3) 0.0237(14) Uani 1 1 d .
H65 H 0.8186 0.0635 1.6157 0.028 Uiso 1 1 calc R
C66 C 0.9540(5) 0.0335(2) 1.5725(3) 0.0215(13) Uani 1 1 d .
C67 C 0.9848(5) 0.0796(2) 1.5437(3) 0.0189(13) Uani 1 1 d .
H67 H 0.9417 0.1109 1.5488 0.023 Uiso 1 1 calc R
C68 C 1.0756(5) 0.0818(2) 1.5078(3) 0.0168(12) Uani 1 1 d .
C69 C 1.1063(5) 0.1331(2) 1.4798(3) 0.0205(13) Uani 1 1 d .
C70 C 1.0143(5) 0.1628(2) 1.4437(3) 0.0210(13) Uani 1 1 d .
H70 H 0.9352 0.1488 1.4340 0.025 Uiso 1 1 calc R
C71 C 1.0357(6) 0.2130(3) 1.4213(3) 0.0256(14) Uani 1 1 d .
H71 H 0.9713 0.2331 1.3971 0.031 Uiso 1 1 calc R
C72 C 1.1513(6) 0.2334(3) 1.4344(3) 0.0253(14) Uani 1 1 d .
C73 C 1.2460(6) 0.2029(3) 1.4695(4) 0.0301(16) Uani 1 1 d .
H73 H 1.3259 0.2160 1.4775 0.036 Uiso 1 1 calc R
C74 C 1.2222(6) 0.1538(3) 1.4923(4) 0.0271(15) Uani 1 1 d .
H74 H 1.2861 0.1337 1.5170 0.032 Uiso 1 1 calc R
C75 C 1.1740(6) 0.2880(3) 1.4141(4) 0.0299(16) Uani 1 1 d .
C76 C 1.1249(5) -0.0991(2) 1.4725(3) 0.0167(12) Uani 1 1 d .
C77 C 1.1772(5) -0.0619(2) 1.5172(3) 0.0174(13) Uani 1 1 d .
C78 C 1.2973(5) -0.0703(2) 1.5545(3) 0.0176(12) Uani 1 1 d .
C79 C 1.3561(6) -0.0346(2) 1.6023(3) 0.0228(14) Uani 1 1 d .
H79 H 1.3164 -0.0032 1.6109 0.027 Uiso 1 1 calc R
C80 C 1.4686(6) -0.0443(3) 1.6361(4) 0.0297(16) Uani 1 1 d .
H80 H 1.5064 -0.0201 1.6687 0.036 Uiso 1 1 calc R
C81 C 1.5304(6) -0.0902(3) 1.6234(4) 0.0329(17) Uani 1 1 d .
H81 H 1.6095 -0.0964 1.6473 0.039 Uiso 1 1 calc R
C82 C 1.4781(6) -0.1251(3) 1.5776(4) 0.0293(15) Uani 1 1 d .
H82 H 1.5206 -0.1558 1.5689 0.035 Uiso 1 1 calc R
C83 C 1.3584(6) -0.1161(2) 1.5418(3) 0.0235(14) Uani 1 1 d .
C84 C 1.3016(6) -0.1536(2) 1.4945(3) 0.0236(14) Uani 1 1 d .
H84 H 1.3449 -0.1839 1.4855 0.028 Uiso 1 1 calc R
C85 C 1.1838(6) -0.1465(2) 1.4612(3) 0.0218(13) Uani 1 1 d .
C86 C 1.1226(6) -0.1890(2) 1.4180(3) 0.0237(14) Uani 1 1 d .
C87 C 1.1671(6) -0.2077(3) 1.3642(3) 0.0282(15) Uani 1 1 d .
H87 H 1.2369 -0.1922 1.3532 0.034 Uiso 1 1 calc R
C88 C 1.1090(6) -0.2497(3) 1.3257(3) 0.0301(16) Uani 1 1 d .
H88 H 1.1396 -0.2628 1.2890 0.036 Uiso 1 1 calc R
C89 C 1.0063(6) -0.2716(3) 1.3423(3) 0.0288(16) Uani 1 1 d .
C90 C 0.9622(6) -0.2531(3) 1.3971(3) 0.0304(15) Uani 1 1 d .
H90 H 0.8940 -0.2691 1.4094 0.036 Uiso 1 1 calc R
C91 C 1.0190(6) -0.2115(3) 1.4332(3) 0.0282(15) Uani 1 1 d .
H91 H 0.9869 -0.1977 1.4691 0.034 Uiso 1 1 calc R
C92 C 0.9428(7) -0.3152(3) 1.3019(4) 0.0386(18) Uani 1 1 d .
C93 C 0.4835(8) 0.3124(3) 0.8268(5) 0.050(2) Uani 1 1 d .
H93A H 0.5138 0.3204 0.8743 0.060 Uiso 1 1 calc R
H93B H 0.4224 0.3390 0.8083 0.060 Uiso 1 1 calc R
C94 C 0.5851(8) 0.3125(4) 0.7892(5) 0.055(2) Uani 1 1 d .
H94A H 0.6615 0.3018 0.8182 0.066 Uiso 1 1 calc R
H94B H 0.5954 0.3478 0.7705 0.066 Uiso 1 1 calc R
C95 C 0.5454(10) 0.2725(4) 0.7344(5) 0.067(3) Uani 1 1 d .
H95A H 0.5170 0.2904 0.6914 0.081 Uiso 1 1 calc R
H95B H 0.6126 0.2488 0.7301 0.081 Uiso 1 1 calc R
C96 C 0.4447(8) 0.2422(4) 0.7551(4) 0.053(2) Uani 1 1 d .
H96A H 0.3689 0.2480 0.7228 0.064 Uiso 1 1 calc R
H96B H 0.4630 0.2041 0.7566 0.064 Uiso 1 1 calc R
C97 C 1.3541(8) 0.1680(4) 1.2954(5) 0.055(2) Uani 1 1 d .
H97A H 1.4374 0.1614 1.2896 0.066 Uiso 1 1 calc R
H97B H 1.3530 0.1689 1.3435 0.066 Uiso 1 1 calc R
C98 C 1.3077(8) 0.2194(4) 1.2627(5) 0.059(3) Uani 1 1 d .
H98A H 1.3433 0.2267 1.2233 0.071 Uiso 1 1 calc R
H98B H 1.3246 0.2492 1.2941 0.071 Uiso 1 1 calc R
C99 C 1.1729(8) 0.2088(4) 1.2431(5) 0.054(2) Uani 1 1 d .
H99A H 1.1276 0.2306 1.2697 0.064 Uiso 1 1 calc R
H99B H 1.1434 0.2164 1.1954 0.064 Uiso 1 1 calc R
C100 C 1.1600(8) 0.1519(4) 1.2573(5) 0.061(3) Uani 1 1 d .
H10A H 1.1300 0.1475 1.2991 0.073 Uiso 1 1 calc R
H10B H 1.1020 0.1352 1.2209 0.073 Uiso 1 1 calc R
C101 C 1.6004(7) 0.2413(4) 1.3842(4) 0.047(2) Uani 1 1 d .
H10C H 1.6461 0.2747 1.3874 0.057 Uiso 1 1 calc R
H10D H 1.5469 0.2397 1.3400 0.057 Uiso 1 1 calc R
C102 C 1.6832(8) 0.1961(4) 1.3932(5) 0.057(2) Uani 1 1 d .
H10E H 1.6465 0.1653 1.3675 0.068 Uiso 1 1 calc R
H10F H 1.7594 0.2050 1.3789 0.068 Uiso 1 1 calc R
C103 C 1.7039(7) 0.1856(4) 1.4649(4) 0.050(2) Uani 1 1 d .
H10G H 1.7665 0.2090 1.4898 0.059 Uiso 1 1 calc R
H10H H 1.7269 0.1484 1.4749 0.059 Uiso 1 1 calc R
C104 C 1.5824(8) 0.1976(4) 1.4798(5) 0.060(2) Uani 1 1 d .
H10I H 1.5307 0.1659 1.4730 0.072 Uiso 1 1 calc R
H10J H 1.5899 0.2093 1.5264 0.072 Uiso 1 1 calc R
C105 C 0.8504(9) 0.3601(4) 1.0713(6) 0.067(3) Uani 1 1 d .
H10K H 0.8981 0.3886 1.0967 0.081 Uiso 1 1 calc R
H10L H 0.8205 0.3365 1.1029 0.081 Uiso 1 1 calc R
C106 C 0.7455(7) 0.3829(3) 1.0207(5) 0.052(2) Uani 1 1 d .
H10M H 0.6676 0.3723 1.0315 0.062 Uiso 1 1 calc R
H10N H 0.7498 0.4218 1.0198 0.062 Uiso 1 1 calc R
C107 C 0.7603(10) 0.3597(4) 0.9542(6) 0.066(3) Uani 1 1 d .
H10O H 0.7110 0.3276 0.9434 0.080 Uiso 1 1 calc R
H10P H 0.7380 0.3855 0.9178 0.080 Uiso 1 1 calc R
C108 C 0.8933(10) 0.3470(4) 0.9659(7) 0.070(3) Uani 1 1 d .
H10Q H 0.9095 0.3186 0.9359 0.084 Uiso 1 1 calc R
H10R H 0.9404 0.3785 0.9585 0.084 Uiso 1 1 calc R
C109 C 0.869(2) -0.1639(6) 1.1985(8) 0.167(10) Uani 1 1 d .
H10S H 0.8349 -0.1924 1.2222 0.201 Uiso 1 1 calc R
H10T H 0.9566 -0.1623 1.2150 0.201 Uiso 1 1 calc R
C110 C 0.8416(16) -0.1725(5) 1.1277(9) 0.125(7) Uani 1 1 d .
H11A H 0.7732 -0.1972 1.1156 0.149 Uiso 1 1 calc R
H11B H 0.9121 -0.1873 1.1122 0.149 Uiso 1 1 calc R
C111 C 0.810(2) -0.1198(8) 1.0980(9) 0.157(9) Uani 1 1 d .
H11C H 0.8710 -0.1075 1.0727 0.188 Uiso 1 1 calc R
H11D H 0.7303 -0.1200 1.0684 0.188 Uiso 1 1 calc R
C112 C 0.810(2) -0.0879(6) 1.1554(9) 0.143(8) Uani 1 1 d .
H11E H 0.8810 -0.0643 1.1617 0.172 Uiso 1 1 calc R
H11F H 0.7374 -0.0656 1.1475 0.172 Uiso 1 1 calc R
C113 C 0.0777(10) 0.0253(6) 0.7841(5) 0.092(4) Uani 1 1 d .
H11G H -0.0037 0.0153 0.7605 0.110 Uiso 1 1 calc R
H11H H 0.0760 0.0622 0.7993 0.110 Uiso 1 1 calc R
C114 C 0.1654(12) 0.0188(7) 0.7413(6) 0.104(5) Uani 1 1 d .
H11I H 0.1411 -0.0102 0.7093 0.125 Uiso 1 1 calc R
H11J H 0.1723 0.0515 0.7161 0.125 Uiso 1 1 calc R
C115 C 0.2735(9) 0.0072(5) 0.7826(6) 0.080(3) Uani 1 1 d .
H11K H 0.3159 0.0399 0.7997 0.096 Uiso 1 1 calc R
H11L H 0.3257 -0.0133 0.7585 0.096 Uiso 1 1 calc R
C116 C 0.2414(11) -0.0250(4) 0.8391(5) 0.069(3) Uani 1 1 d .
H11M H 0.2474 -0.0631 0.8302 0.083 Uiso 1 1 calc R
H11N H 0.2962 -0.0165 0.8814 0.083 Uiso 1 1 calc R
N1 N 0.5901(4) 0.1017(2) 0.9422(2) 0.0193(11) Uani 1 1 d .
H1 H 0.5266 0.0868 0.9530 0.023 Uiso 1 1 calc R
N2 N 0.4690(4) 0.1710(2) 0.9032(2) 0.0204(11) Uani 1 1 d .
H2 H 0.4646 0.2026 0.8854 0.025 Uiso 1 1 calc R
N3 N 0.3585(5) 0.1028(2) 0.9430(3) 0.0266(12) Uani 1 1 d .
N4 N 0.8203(5) 0.1541(2) 1.0897(3) 0.0228(12) Uani 1 1 d .
H4A H 0.8909 0.1385 1.0976 0.027 Uiso 1 1 calc R
N5 N 0.9173(5) 0.2235(2) 1.0535(3) 0.0271(13) Uani 1 1 d .
H5A H 0.9103 0.2559 1.0380 0.032 Uiso 1 1 calc R
N6 N 1.0540(5) 0.1542(2) 1.0854(3) 0.0274(13) Uani 1 1 d .
N7 N 1.2315(4) 0.03420(19) 1.4629(2) 0.0183(11) Uani 1 1 d .
H7 H 1.3059 0.0290 1.4837 0.022 Uiso 1 1 calc R
N8 N 1.3061(4) 0.0456(3) 1.3682(3) 0.0311(13) Uani 1 1 d .
H8 H 1.2878 0.0507 1.3251 0.037 Uiso 1 1 calc R
N9 N 1.4649(5) 0.0332(2) 1.4590(3) 0.0256(12) Uani 1 1 d .
N10 N 1.0054(4) -0.09075(19) 1.4364(2) 0.0187(11) Uani 1 1 d .
H10U H 0.9464 -0.0890 1.4585 0.022 Uiso 1 1 calc R
N11 N 0.8642(5) -0.0843(2) 1.3410(3) 0.0319(14) Uani 1 1 d .
H11O H 0.8516 -0.0806 1.2976 0.038 Uiso 1 1 calc R
N12 N 0.7710(5) -0.0926(2) 1.4329(3) 0.0345(14) Uani 1 1 d .
Cl1 Cl 0.86894(15) 0.23490(8) 0.85980(10) 0.0412(4) Uani 1 1 d .
Cl2 Cl 0.48570(15) 0.28770(7) 1.00713(10) 0.0365(4) Uani 1 1 d .
Cl3 Cl 0.86162(14) 0.05484(8) 1.27344(8) 0.0381(4) Uani 1 1 d .
Cl4 Cl 1.24650(17) -0.05875(9) 1.25222(9) 0.0433(5) Uani 1 1 d .
Au1 Au 0.71458(2) 0.190287(9) 0.892323(12) 0.02172(6) Uani 1 1 d .
Au2 Au 0.66075(2) 0.241132(10) 1.037485(12) 0.02473(6) Uani 1 1 d .
Au3 Au 1.04637(2) 0.046577(11) 1.341441(12) 0.02558(6) Uani 1 1 d .
Au4 Au 1.10570(2) -0.073830(11) 1.316603(12) 0.02930(7) Uani 1 1 d .
O1 O 0.4328(5) 0.26032(19) 0.8191(3) 0.0360(12) Uani 1 1 d .
O2 O 1.2747(5) 0.1280(3) 1.2629(3) 0.0532(15) Uani 1 1 d .
O3 O 1.5316(5) 0.2387(2) 1.4350(3) 0.0563(16) Uani 1 1 d .
O4 O 0.9226(5) 0.3309(2) 1.0318(4) 0.0561(16) Uani 1 1 d .
O5 O 0.8131(8) -0.1142(3) 1.2077(3) 0.079(3) Uani 1 1 d .
O6 O 0.1204(8) -0.0112(3) 0.8423(4) 0.083(2) Uani 1 1 d .
F1 F 0.4934(5) 0.16792(19) 0.6346(2) 0.0545(13) Uani 1 1 d .
F2 F 0.6190(6) 0.1228(3) 0.5941(2) 0.0746(18) Uani 1 1 d .
F3 F 0.4538(6) 0.0895(2) 0.6051(3) 0.0742(18) Uani 1 1 d .
F4 F 0.8854(5) 0.36301(19) 1.2712(3) 0.0553(13) Uani 1 1 d .
F5 F 0.7041(5) 0.3743(2) 1.2878(3) 0.0721(17) Uani 1 1 d .
F6 F 0.8343(5) 0.3308(2) 1.3576(2) 0.0544(13) Uani 1 1 d .
F7 F 1.1032(6) 0.3012(2) 1.3560(3) 0.078(2) Uani 1 1 d .
F8 F 1.1507(7) 0.32310(18) 1.4556(3) 0.082(2) Uani 1 1 d .
F9 F 1.2824(4) 0.2958(2) 1.4041(4) 0.0745(19) Uani 1 1 d .
F10 F 0.8756(8) -0.3002(3) 1.2482(3) 0.118(3) Uani 1 1 d .
F11 F 1.0101(5) -0.3531(3) 1.2911(5) 0.132(4) Uani 1 1 d .
F12 F 0.8616(6) -0.3405(3) 1.3310(3) 0.091(2) Uani 1 1 d .

loop_
_atom_site_aniso_label
_atom_site_aniso_U_11
_atom_site_aniso_U_22
_atom_site_aniso_U_33
_atom_site_aniso_U_23
_atom_site_aniso_U_13
_atom_site_aniso_U_12
C1 0.013(3) 0.024(3) 0.015(3) -0.001(2) 0.002(2) 0.002(2)
C2 0.011(3) 0.034(4) 0.019(3) -0.005(3) 0.000(2) 0.001(3)
C3 0.016(3) 0.034(4) 0.027(3) -0.001(3) 0.000(3) 0.006(3)
C4 0.019(3) 0.045(4) 0.037(4) 0.002(3) 0.005(3) 0.008(3)
C5 0.018(4) 0.054(5) 0.044(4) -0.010(4) 0.011(3) -0.011(3)
C6 0.031(4) 0.032(4) 0.035(4) -0.003(3) 0.013(3) -0.006(3)
C7 0.013(3) 0.024(4) 0.020(3) -0.006(2) 0.000(2) 0.000(2)
C8 0.023(3) 0.029(4) 0.027(3) -0.011(3) 0.005(3) -0.003(3)
C9 0.029(4) 0.038(4) 0.040(4) -0.003(3) 0.015(3) 0.001(3)
C10 0.016(4) 0.067(6) 0.047(5) -0.014(4) 0.008(3) -0.017(4)
C11 0.018(4) 0.040(4) 0.045(4) -0.007(3) 0.004(3) -0.001(3)
C12 0.028(4) 0.034(4) 0.042(4) -0.006(3) 0.004(3) 0.007(3)
C13 0.011(3) 0.015(3) 0.028(3) -0.003(2) 0.004(2) -0.003(2)
C14 0.019(3) 0.014(3) 0.025(3) 0.000(2) 0.003(3) -0.005(2)
C15 0.016(3) 0.019(3) 0.032(4) 0.006(3) -0.001(3) -0.001(2)
C16 0.028(4) 0.029(4) 0.031(4) 0.004(3) -0.007(3) 0.000(3)
C17 0.041(5) 0.041(5) 0.049(5) 0.011(4) -0.012(4) 0.009(4)
C18 0.025(4) 0.034(4) 0.055(5) 0.000(4) -0.010(4) 0.011(3)
C19 0.026(4) 0.021(4) 0.054(5) 0.000(3) 0.006(3) 0.002(3)
C20 0.016(3) 0.011(3) 0.039(4) -0.001(3) 0.004(3) 0.001(2)
C21 0.022(3) 0.017(3) 0.029(3) -0.003(2) 0.009(3) 0.001(2)
C22 0.016(3) 0.020(3) 0.026(3) 0.001(2) 0.002(3) -0.003(2)
C23 0.022(3) 0.025(3) 0.028(3) -0.004(3) 0.006(3) 0.003(3)
C24 0.027(4) 0.034(4) 0.024(4) 0.000(3) 0.010(3) 0.000(3)
C25 0.035(4) 0.041(4) 0.026(4) -0.008(3) 0.012(3) 0.004(3)
C26 0.043(4) 0.035(4) 0.023(4) -0.008(3) 0.009(3) 0.004(3)
C27 0.028(4) 0.040(4) 0.025(4) -0.005(3) 0.002(3) 0.002(3)
C28 0.024(3) 0.034(4) 0.023(3) -0.008(3) 0.006(3) -0.003(3)
C29 0.054(5) 0.044(5) 0.035(4) 0.000(4) 0.003(4) 0.011(4)
C30 0.014(3) 0.027(3) 0.023(3) -0.001(3) 0.002(3) 0.002(3)
C31 0.015(3) 0.031(4) 0.020(3) 0.003(3) 0.000(3) -0.001(3)
C32 0.024(3) 0.043(4) 0.021(3) 0.009(3) -0.002(3) -0.005(3)
C33 0.036(4) 0.035(4) 0.035(4) 0.002(3) 0.004(3) -0.012(3)
C34 0.056(5) 0.043(5) 0.035(4) 0.009(4) -0.001(4) -0.022(4)
C35 0.031(4) 0.063(6) 0.034(4) 0.018(4) 0.004(3) -0.023(4)
C36 0.024(4) 0.094(7) 0.020(4) 0.013(4) -0.004(3) -0.015(4)
C37 0.020(3) 0.063(5) 0.018(3) 0.005(3) 0.000(3) -0.002(3)
C38 0.026(4) 0.058(5) 0.014(3) -0.009(3) 0.001(3) 0.007(3)
C39 0.016(3) 0.040(4) 0.021(3) -0.002(3) 0.002(3) 0.002(3)
C40 0.018(3) 0.058(5) 0.024(3) 0.001(3) 0.006(3) 0.007(3)
C41 0.021(4) 0.061(6) 0.036(4) -0.009(4) 0.007(3) 0.005(3)
C42 0.024(4) 0.059(5) 0.040(4) -0.013(4) 0.003(3) 0.015(4)
C43 0.039(4) 0.041(4) 0.025(4) -0.008(3) 0.011(3) 0.000(3)
C44 0.022(3) 0.043(5) 0.026(3) -0.001(3) 0.001(3) -0.001(3)
C45 0.022(4) 0.046(5) 0.026(4) -0.009(3) -0.003(3) 0.008(3)
C46 0.047(5) 0.051(5) 0.044(5) -0.019(4) 0.013(4) 0.000(4)
C47 0.018(3) 0.027(3) 0.023(3) 0.005(3) 0.007(3) 0.001(3)
C48 0.017(3) 0.037(4) 0.022(3) 0.000(3) 0.003(3) -0.004(3)
C49 0.025(4) 0.048(4) 0.026(3) 0.002(3) 0.008(3) 0.007(4)
C50 0.012(3) 0.046(4) 0.045(4) -0.002(4) 0.012(3) 0.002(3)
C51 0.017(3) 0.042(5) 0.048(5) -0.008(3) 0.002(3) 0.003(3)
C52 0.016(3) 0.045(4) 0.032(4) -0.007(3) -0.001(3) -0.001(3)
C53 0.016(3) 0.022(3) 0.024(3) -0.006(3) 0.001(3) 0.009(2)
C54 0.016(3) 0.026(4) 0.059(5) -0.016(3) 0.001(3) 0.006(3)
C55 0.022(4) 0.068(6) 0.055(5) -0.023(4) -0.008(4) 0.008(4)
C56 0.020(4) 0.046(5) 0.081(7) -0.016(4) -0.007(4) 0.009(3)
C57 0.035(5) 0.038(5) 0.087(7) -0.003(4) 0.023(5) 0.001(4)
C58 0.019(4) 0.042(5) 0.067(6) 0.008(4) 0.020(4) 0.006(3)
C59 0.010(3) 0.021(3) 0.022(3) 0.001(2) 0.000(2) 0.002(2)
C60 0.013(3) 0.021(3) 0.013(3) -0.002(2) -0.003(2) -0.002(2)
C61 0.016(3) 0.020(3) 0.019(3) -0.005(2) 0.005(2) 0.000(2)
C62 0.022(3) 0.017(3) 0.031(4) -0.006(3) 0.009(3) 0.004(2)
C63 0.030(4) 0.025(4) 0.038(4) -0.001(3) 0.008(3) -0.006(3)
C64 0.017(3) 0.032(4) 0.032(4) -0.003(3) 0.009(3) -0.001(3)
C65 0.018(3) 0.030(4) 0.024(3) 0.000(3) 0.006(3) 0.007(3)
C66 0.012(3) 0.029(4) 0.024(3) -0.002(3) 0.003(2) 0.002(2)
C67 0.020(3) 0.020(3) 0.015(3) 0.003(2) -0.002(2) 0.003(2)
C68 0.015(3) 0.016(3) 0.017(3) 0.001(2) -0.001(2) 0.002(2)
C69 0.019(3) 0.021(3) 0.022(3) -0.001(2) 0.005(3) 0.000(2)
C70 0.012(3) 0.024(3) 0.029(3) 0.009(3) 0.009(3) 0.002(2)
C71 0.028(4) 0.019(3) 0.031(4) 0.005(3) 0.008(3) 0.004(3)
C72 0.022(3) 0.023(4) 0.032(4) 0.000(3) 0.009(3) 0.000(3)
C73 0.017(3) 0.023(4) 0.050(4) 0.003(3) 0.006(3) -0.004(3)
C74 0.017(3) 0.019(3) 0.042(4) -0.001(3) 0.000(3) 0.005(3)
C75 0.028(4) 0.021(4) 0.044(4) -0.001(3) 0.015(3) -0.002(3)
C76 0.010(3) 0.021(3) 0.019(3) 0.009(2) 0.003(2) 0.006(2)
C77 0.014(3) 0.022(3) 0.017(3) 0.008(2) 0.004(2) 0.004(2)
C78 0.015(3) 0.022(3) 0.016(3) 0.001(2) 0.005(2) 0.001(3)
C79 0.021(3) 0.016(3) 0.032(4) 0.004(3) 0.005(3) 0.001(2)
C80 0.024(4) 0.028(4) 0.036(4) -0.001(3) 0.002(3) -0.004(3)
C81 0.017(3) 0.029(4) 0.050(5) 0.010(3) 0.000(3) 0.003(3)
C82 0.022(3) 0.022(4) 0.041(4) 0.001(3) 0.000(3) 0.008(3)
C83 0.018(3) 0.021(3) 0.032(4) 0.003(3) 0.006(3) 0.001(3)
C84 0.018(3) 0.022(3) 0.030(4) -0.001(3) 0.005(3) 0.007(3)
C85 0.021(3) 0.027(3) 0.020(3) -0.001(3) 0.009(3) 0.001(3)
C86 0.022(3) 0.019(3) 0.032(4) 0.006(3) 0.008(3) 0.010(3)
C87 0.023(3) 0.035(4) 0.026(4) -0.006(3) 0.006(3) 0.002(3)
C88 0.035(4) 0.033(4) 0.020(3) 0.001(3) 0.002(3) 0.010(3)
C89 0.026(4) 0.027(4) 0.029(4) -0.010(3) -0.007(3) 0.007(3)
C90 0.028(4) 0.027(4) 0.036(4) 0.002(3) 0.005(3) -0.004(3)
C91 0.033(4) 0.027(4) 0.027(4) -0.006(3) 0.011(3) -0.002(3)
C92 0.038(4) 0.039(4) 0.036(4) -0.014(3) -0.001(3) 0.005(4)
C93 0.055(5) 0.031(4) 0.063(6) 0.012(4) 0.008(4) -0.002(4)
C94 0.039(5) 0.051(5) 0.074(6) 0.025(5) 0.008(5) 0.001(4)
C95 0.073(7) 0.067(7) 0.071(7) -0.003(5) 0.036(6) -0.020(6)
C96 0.061(6) 0.060(5) 0.041(5) 0.001(4) 0.011(4) -0.008(5)
C97 0.045(5) 0.074(6) 0.048(5) 0.003(5) 0.012(4) 0.010(5)
C98 0.035(5) 0.079(7) 0.066(6) -0.017(5) 0.015(4) 0.003(4)
C99 0.037(5) 0.067(6) 0.054(5) -0.002(5) 0.003(4) -0.001(4)
C100 0.041(5) 0.092(8) 0.049(6) 0.016(5) 0.007(4) -0.002(5)
C101 0.039(4) 0.049(5) 0.053(5) 0.002(4) 0.007(4) 0.000(4)
C102 0.049(5) 0.049(5) 0.076(6) 0.015(5) 0.017(5) -0.003(4)
C103 0.029(4) 0.046(5) 0.070(6) -0.005(4) 0.001(4) -0.008(4)
C104 0.056(6) 0.052(6) 0.075(7) 0.013(5) 0.018(5) 0.008(5)
C105 0.063(6) 0.041(5) 0.096(8) -0.019(5) 0.011(6) -0.003(5)
C106 0.032(4) 0.035(5) 0.087(7) -0.012(4) 0.009(4) -0.008(4)
C107 0.071(7) 0.035(5) 0.098(8) -0.011(5) 0.030(6) -0.015(5)
C108 0.064(7) 0.036(5) 0.115(10) -0.006(6) 0.031(7) -0.003(5)
C109 0.27(2) 0.099(11) 0.097(11) -0.015(9) -0.054(13) 0.132(14)
C110 0.147(14) 0.079(10) 0.183(17) -0.069(11) 0.120(13) -0.044(10)
C111 0.25(3) 0.124(15) 0.124(14) 0.030(12) 0.097(16) 0.038(15)
C112 0.26(2) 0.077(9) 0.139(14) 0.047(10) 0.142(15) 0.054(12)
C113 0.060(7) 0.159(13) 0.049(6) -0.027(7) -0.007(5) 0.032(7)
C114 0.095(10) 0.158(14) 0.059(7) 0.022(8) 0.012(7) 0.055(10)
C115 0.035(5) 0.095(9) 0.112(9) 0.019(7) 0.021(6) 0.012(5)
C116 0.080(8) 0.063(7) 0.065(7) 0.005(5) 0.014(6) 0.016(6)
N1 0.012(2) 0.025(3) 0.022(3) -0.003(2) 0.004(2) 0.001(2)
N2 0.018(3) 0.020(3) 0.023(3) 0.003(2) 0.002(2) 0.002(2)
N3 0.021(3) 0.029(3) 0.031(3) -0.008(2) 0.009(2) 0.000(2)
N4 0.015(3) 0.027(3) 0.025(3) -0.003(2) 0.002(2) 0.001(2)
N5 0.021(3) 0.022(3) 0.039(3) -0.001(2) 0.006(2) 0.002(2)
N6 0.016(3) 0.028(3) 0.038(3) -0.009(2) 0.003(2) 0.002(2)
N7 0.011(2) 0.021(3) 0.023(3) 0.000(2) 0.004(2) 0.004(2)
N8 0.013(3) 0.056(4) 0.024(3) 0.006(3) 0.006(2) 0.002(3)
N9 0.017(3) 0.032(3) 0.027(3) -0.004(2) 0.002(2) 0.001(2)
N10 0.012(2) 0.022(3) 0.022(3) -0.001(2) 0.005(2) 0.003(2)
N11 0.024(3) 0.044(4) 0.025(3) -0.002(3) -0.001(2) 0.010(3)
N12 0.020(3) 0.039(4) 0.044(4) 0.001(3) 0.005(3) 0.003(3)
Cl1 0.0212(8) 0.0398(10) 0.0644(12) 0.0147(9) 0.0125(8) -0.0016(7)
Cl2 0.0185(8) 0.0388(10) 0.0525(11) 0.0052(8) 0.0077(8) 0.0051(7)
Cl3 0.0149(8) 0.0701(13) 0.0272(8) 0.0114(8) -0.0009(6) 0.0051(8)
Cl4 0.0313(10) 0.0720(14) 0.0293(9) 0.0168(9) 0.0122(8) 0.0239(9)
Au1 0.01416(11) 0.02176(12) 0.02889(13) 0.00253(10) 0.00331(10) 0.00138(10)
Au2 0.01576(12) 0.02725(13) 0.03102(14) -0.00181(11) 0.00416(10) -0.00025(10)
Au3 0.01366(12) 0.04253(16) 0.02029(13) 0.00469(11) 0.00265(9) 0.00337(11)
Au4 0.02406(14) 0.04353(16) 0.01976(13) 0.00464(11) 0.00283(10) 0.01385(12)
O1 0.035(3) 0.032(3) 0.044(3) 0.008(2) 0.014(2) 0.000(2)
O2 0.042(3) 0.071(4) 0.045(3) 0.003(3) 0.007(3) 0.003(3)
O3 0.039(3) 0.050(3) 0.082(4) 0.027(3) 0.017(3) 0.005(3)
O4 0.045(4) 0.034(3) 0.088(5) 0.003(3) 0.011(3) 0.002(3)
O5 0.111(6) 0.069(5) 0.042(4) -0.013(3) -0.027(4) 0.055(4)
O6 0.086(6) 0.081(5) 0.090(6) -0.014(4) 0.034(5) -0.017(4)
F1 0.075(4) 0.051(3) 0.035(2) 0.000(2) 0.004(2) 0.026(3)
F2 0.082(4) 0.119(5) 0.028(3) 0.014(3) 0.021(3) 0.041(4)
F3 0.089(4) 0.070(4) 0.046(3) 0.005(3) -0.031(3) -0.010(3)
F4 0.061(3) 0.045(3) 0.065(3) -0.009(2) 0.025(3) -0.011(2)
F5 0.058(3) 0.065(4) 0.091(4) -0.042(3) 0.009(3) 0.015(3)
F6 0.066(3) 0.062(3) 0.037(3) -0.022(2) 0.012(2) -0.024(3)
F7 0.094(5) 0.050(3) 0.070(4) 0.032(3) -0.029(3) -0.035(3)
F8 0.172(7) 0.023(3) 0.071(4) -0.008(2) 0.073(4) -0.020(3)
F9 0.033(3) 0.042(3) 0.154(6) 0.038(3) 0.032(3) -0.004(2)
F10 0.171(8) 0.067(4) 0.080(4) -0.002(3) -0.065(5) -0.033(5)
F11 0.044(3) 0.087(5) 0.253(10) -0.122(6) -0.002(5) 0.002(3)
F12 0.101(5) 0.092(5) 0.083(4) -0.032(4) 0.027(4) -0.056(4)

loop_
_atom_type_symbol
_atom_type_description
_atom_type_scat_dispersion_real
_atom_type_scat_dispersion_imag
_atom_type_scat_source
C C 0.0033 0.0016 'International Tables Vol C Tables 4.2.6.8 and 6.1.1.4'
H H 0.0000 0.0000 'International Tables Vol C Tables 4.2.6.8 and 6.1.1.4'
N N 0.0061 0.0033 'International Tables Vol C Tables 4.2.6.8 and 6.1.1.4'
O O 0.0106 0.0060 'International Tables Vol C Tables 4.2.6.8 and 6.1.1.4'
F F 0.0171 0.0103 'International Tables Vol C Tables 4.2.6.8 and 6.1.1.4'
Cl Cl 0.1484 0.1585 'International Tables Vol C Tables 4.2.6.8 and 6.1.1.4'
Au Au -2.0133 8.8022 'International Tables Vol C Tables 4.2.6.8 and 6.1.1.4'

loop_
_geom_angle_atom_site_label_1
_geom_angle_atom_site_label_2
_geom_angle_atom_site_label_3
_geom_angle
N1 C1 N2 117.3(5)
N1 C1 Au1 124.1(4)
N2 C1 Au1 118.6(4)
N3 C2 C3 124.2(6)
N3 C2 N2 118.4(5)
C3 C2 N2 117.4(6)
C4 C3 C2 117.5(6)
C4 C3 H3 121.3
C2 C3 H3 121.3
C3 C4 C5 118.8(6)
C3 C4 H4 120.6
C5 C4 H4 120.6
C6 C5 C4 119.2(7)
C6 C5 H5 120.4
C4 C5 H5 120.4
N3 C6 C5 123.3(7)
N3 C6 H6 118.4
C5 C6 H6 118.4
N4 C7 N5 117.5(5)
N4 C7 Au2 124.1(4)
N5 C7 Au2 118.4(4)
N6 C8 N5 120.5(6)
N6 C8 C9 123.1(6)
N5 C8 C9 116.4(6)
C10 C9 C8 116.2(7)
C10 C9 H9 121.9
C8 C9 H9 121.9
C9 C10 C11 120.2(7)
C9 C10 H10 119.9
C11 C10 H10 119.9
C12 C11 C10 117.3(7)
C12 C11 H11 121.3
C10 C11 H11 121.3
N6 C12 C11 124.3(7)
N6 C12 H12 117.8
C11 C12 H12 117.8
C14 C13 C22 121.6(5)
C14 C13 N1 117.4(5)
C22 C13 N1 120.9(5)
C13 C14 C15 119.8(6)
C13 C14 C31 119.7(5)
C15 C14 C31 120.4(5)
C20 C15 C14 119.0(6)
C20 C15 C16 118.5(6)
C14 C15 C16 122.4(6)
C17 C16 C15 120.7(7)
C17 C16 H16 119.6
C15 C16 H16 119.6
C16 C17 C18 120.0(7)
C16 C17 H17 120.0
C18 C17 H17 120.0
C19 C18 C17 120.8(7)
C19 C18 H18 119.6
C17 C18 H18 119.6
C18 C19 C20 121.6(7)
C18 C19 H19 119.2
C20 C19 H19 119.2
C19 C20 C15 118.3(6)
C19 C20 C21 122.9(6)
C15 C20 C21 118.7(6)
C22 C21 C20 122.2(6)
C22 C21 H21 118.9
C20 C21 H21 118.9
C21 C22 C13 118.5(6)
C21 C22 C23 120.2(6)
C13 C22 C23 121.2(5)
C28 C23 C24 117.8(6)
C28 C23 C22 122.0(6)
C24 C23 C22 120.1(6)
C25 C24 C23 121.1(7)
C25 C24 H24 119.5
C23 C24 H24 119.5
C24 C25 C26 119.8(7)
C24 C25 H25 120.1
C26 C25 H25 120.1
C25 C26 C27 119.8(7)
C25 C26 C29 120.4(7)
C27 C26 C29 119.7(7)
C28 C27 C26 119.7(7)
C28 C27 H27 120.2
C26 C27 H27 120.2
C27 C28 C23 121.8(7)
C27 C28 H28 119.1
C23 C28 H28 119.1
F3 C29 F1 106.2(7)
F3 C29 F2 104.6(7)
F1 C29 F2 104.9(7)
F3 C29 C26 114.4(7)
F1 C29 C26 113.9(7)
F2 C29 C26 112.0(7)
C31 C30 C39 121.8(6)
C31 C30 N4 117.5(5)
C39 C30 N4 120.5(6)
C30 C31 C32 120.0(6)
C30 C31 C14 120.0(6)
C32 C31 C14 120.0(6)
C37 C32 C31 119.2(7)
C37 C32 C33 117.8(6)
C31 C32 C33 123.0(6)
C34 C33 C32 120.3(7)
C34 C33 H33 119.9
C32 C33 H33 119.9
C35 C34 C33 121.3(8)
C35 C34 H34 119.3
C33 C34 H34 119.3
C34 C35 C36 121.3(7)
C34 C35 H35 119.4
C36 C35 H35 119.4
C35 C36 C37 121.7(8)
C35 C36 H36 119.2
C37 C36 H36 119.2
C38 C37 C32 118.2(6)
C38 C37 C36 124.2(7)
C32 C37 C36 117.6(7)
C39 C38 C37 123.4(6)
C39 C38 H38 118.3
C37 C38 H38 118.3
C38 C39 C30 117.4(6)
C38 C39 C40 120.4(6)
C30 C39 C40 122.2(6)
C41 C40 C45 117.6(7)
C41 C40 C39 119.8(6)
C45 C40 C39 122.6(6)
C40 C41 C42 120.7(7)
C40 C41 H41 119.7
C42 C41 H41 119.7
C43 C42 C41 119.9(7)
C43 C42 H42 120.0
C41 C42 H42 120.0
C42 C43 C44 120.0(7)
C42 C43 C46 121.8(7)
C44 C43 C46 118.1(7)
C45 C44 C43 119.2(6)
C45 C44 H44 120.4
C43 C44 H44 120.4
C44 C45 C40 122.4(7)
C44 C45 H45 118.8
C40 C45 H45 118.8
F6 C46 F5 107.1(6)
F6 C46 F4 105.3(7)
F5 C46 F4 107.3(7)
F6 C46 C43 112.2(7)
F5 C46 C43 112.7(7)
F4 C46 C43 111.8(6)
N7 C47 N8 117.9(5)
N7 C47 Au3 124.4(4)
N8 C47 Au3 117.6(4)
N9 C48 C49 123.3(6)
N9 C48 N8 118.4(5)
C49 C48 N8 118.3(6)
C50 C49 C48 118.2(6)
C50 C49 H49 120.9
C48 C49 H49 120.9
C51 C50 C49 119.3(6)
C51 C50 H50 120.3
C49 C50 H50 120.3
C50 C51 C52 118.2(6)
C50 C51 H51 120.9
C52 C51 H51 120.9
N9 C52 C51 123.8(7)
N9 C52 H52 118.1
C51 C52 H52 118.1
N10 C53 N11 118.3(6)
N10 C53 Au4 123.0(4)
N11 C53 Au4 118.6(5)
N12 C54 C55 125.1(7)
N12 C54 N11 118.2(6)
C55 C54 N11 116.7(7)
C56 C55 C54 117.8(9)
C56 C55 H55 121.1
C54 C55 H55 121.1
C57 C56 C55 117.7(8)
C57 C56 H56 121.2
C55 C56 H56 121.2
C58 C57 C56 119.9(8)
C58 C57 H57 120.0
C56 C57 H57 120.0
N12 C58 C57 123.5(8)
N12 C58 H58 118.2
C57 C58 H58 118.2
C60 C59 N7 119.3(5)
C60 C59 C68 121.8(5)
N7 C59 C68 118.9(5)
C59 C60 C61 119.9(5)
C59 C60 C77 119.6(5)
C61 C60 C77 120.5(5)
C62 C61 C66 118.5(5)
C62 C61 C60 123.3(5)
C66 C61 C60 118.1(5)
C63 C62 C61 121.2(6)
C63 C62 H62 119.4
C61 C62 H62 119.4
C62 C63 C64 121.2(6)
C62 C63 H63 119.4
C64 C63 H63 119.4
C65 C64 C63 119.4(6)
C65 C64 H64 120.3
C63 C64 H64 120.3
C64 C65 C66 121.7(6)
C64 C65 H65 119.2
C66 C65 H65 119.2
C67 C66 C65 121.8(6)
C67 C66 C61 120.2(6)
C65 C66 C61 118.0(6)
C68 C67 C66 122.5(6)
C68 C67 H67 118.8
C66 C67 H67 118.8
C67 C68 C59 117.5(5)
C67 C68 C69 119.6(5)
C59 C68 C69 122.9(5)
C70 C69 C74 118.7(6)
C70 C69 C68 118.3(5)
C74 C69 C68 122.8(6)
C69 C70 C71 121.0(6)
C69 C70 H70 119.5
C71 C70 H70 119.5
C72 C71 C70 119.9(6)
C72 C71 H71 120.1
C70 C71 H71 120.1
C71 C72 C73 119.4(6)
C71 C72 C75 120.3(6)
C73 C72 C75 120.2(6)
C74 C73 C72 119.6(6)
C74 C73 H73 120.2
C72 C73 H73 120.2
C73 C74 C69 121.3(6)
C73 C74 H74 119.3
C69 C74 H74 119.3
F8 C75 F9 108.6(7)
F8 C75 F7 104.4(6)
F9 C75 F7 104.1(6)
F8 C75 C72 113.0(6)
F9 C75 C72 113.9(6)
F7 C75 C72 112.1(6)
C77 C76 C85 122.6(5)
C77 C76 N10 119.2(5)
C85 C76 N10 118.1(5)
C76 C77 C78 119.7(5)
C76 C77 C60 120.3(5)
C78 C77 C60 119.9(5)
C83 C78 C79 118.6(6)
C83 C78 C77 118.2(5)
C79 C78 C77 123.2(6)
C80 C79 C78 120.9(6)
C80 C79 H79 119.5
C78 C79 H79 119.5
C79 C80 C81 120.7(7)
C79 C80 H80 119.7
C81 C80 H80 119.7
C82 C81 C80 120.5(6)
C82 C81 H81 119.7
C80 C81 H81 119.7
C81 C82 C83 119.8(6)
C81 C82 H82 120.1
C83 C82 H82 120.1
C78 C83 C84 120.5(6)
C78 C83 C82 119.4(6)
C84 C83 C82 120.1(6)
C85 C84 C83 121.0(6)
C85 C84 H84 119.5
C83 C84 H84 119.5
C84 C85 C76 117.9(6)
C84 C85 C86 119.7(6)
C76 C85 C86 122.4(6)
C87 C86 C91 119.5(6)
C87 C86 C85 121.7(6)
C91 C86 C85 118.8(6)
C86 C87 C88 120.1(6)
C86 C87 H87 120.0
C88 C87 H87 120.0
C89 C88 C87 119.2(6)
C89 C88 H88 120.4
C87 C88 H88 120.4
C88 C89 C90 120.6(6)
C88 C89 C92 120.1(6)
C90 C89 C92 119.2(7)
C91 C90 C89 119.1(6)
C91 C90 H90 120.4
C89 C90 H90 120.4
C90 C91 C86 121.4(6)
C90 C91 H91 119.3
C86 C91 H91 119.3
F10 C92 F11 110.7(8)
F10 C92 F12 100.4(7)
F11 C92 F12 101.6(8)
F10 C92 C89 113.9(7)
F11 C92 C89 114.8(7)
F12 C92 C89 114.0(6)
O1 C93 C94 105.9(7)
O1 C93 H93A 110.6
C94 C93 H93A 110.6
O1 C93 H93B 110.6
C94 C93 H93B 110.6
H93A C93 H93B 108.7
C93 C94 C95 103.4(8)
C93 C94 H94A 111.1
C95 C94 H94A 111.1
C93 C94 H94B 111.1
C95 C94 H94B 111.1
H94A C94 H94B 109.0
C96 C95 C94 105.4(8)
C96 C95 H95A 110.7
C94 C95 H95A 110.7
C96 C95 H95B 110.7
C94 C95 H95B 110.7
H95A C95 H95B 108.8
O1 C96 C95 107.9(8)
O1 C96 H96A 110.1
C95 C96 H96A 110.1
O1 C96 H96B 110.1
C95 C96 H96B 110.1
H96A C96 H96B 108.4
O2 C97 C98 105.7(7)
O2 C97 H97A 110.6
C98 C97 H97A 110.6
O2 C97 H97B 110.6
C98 C97 H97B 110.6
H97A C97 H97B 108.7
C97 C98 C99 102.1(8)
C97 C98 H98A 111.3
C99 C98 H98A 111.3
C97 C98 H98B 111.3
C99 C98 H98B 111.3
H98A C98 H98B 109.2
C100 C99 C98 104.5(8)
C100 C99 H99A 110.9
C98 C99 H99A 110.9
C100 C99 H99B 110.9
C98 C99 H99B 110.9
H99A C99 H99B 108.9
O2 C100 C99 107.9(8)
O2 C100 H10A 110.1
C99 C100 H10A 110.1
O2 C100 H10B 110.1
C99 C100 H10B 110.1
H10A C100 H10B 108.4
O3 C101 C102 107.4(7)
O3 C101 H10C 110.2
C102 C101 H10C 110.2
O3 C101 H10D 110.2
C102 C101 H10D 110.2
H10C C101 H10D 108.5
C103 C102 C101 104.0(8)
C103 C102 H10E 110.9
C101 C102 H10E 110.9
C103 C102 H10F 110.9
C101 C102 H10F 110.9
H10E C102 H10F 109.0
C102 C103 C104 101.1(7)
C102 C103 H10G 111.6
C104 C103 H10G 111.6
C102 C103 H10H 111.6
C104 C103 H10H 111.6
H10G C103 H10H 109.4
O3 C104 C103 106.8(7)
O3 C104 H10I 110.4
C103 C104 H10I 110.4
O3 C104 H10J 110.4
C103 C104 H10J 110.4
H10I C104 H10J 108.6
O4 C105 C106 105.1(9)
O4 C105 H10K 110.7
C106 C105 H10K 110.7
O4 C105 H10L 110.7
C106 C105 H10L 110.7
H10K C105 H10L 108.8
C107 C106 C105 104.9(8)
C107 C106 H10M 110.8
C105 C106 H10M 110.8
C107 C106 H10N 110.8
C105 C106 H10N 110.8
H10M C106 H10N 108.9
C108 C107 C106 102.6(9)
C108 C107 H10O 111.3
C106 C107 H10O 111.3
C108 C107 H10P 111.3
C106 C107 H10P 111.3
H10O C107 H10P 109.2
O4 C108 C107 105.1(9)
O4 C108 H10Q 110.7
C107 C108 H10Q 110.7
O4 C108 H10R 110.7
C107 C108 H10R 110.7
H10Q C108 H10R 108.8
O5 C109 C110 104.6(11)
O5 C109 H10S 110.8
C110 C109 H10S 110.8
O5 C109 H10T 110.8
C110 C109 H10T 110.8
H10S C109 H10T 108.9
C109 C110 C111 105.3(12)
C109 C110 H11A 110.7
C111 C110 H11A 110.7
C109 C110 H11B 110.7
C111 C110 H11B 110.7
H11A C110 H11B 108.8
C112 C111 C110 102.2(14)
C112 C111 H11C 111.3
C110 C111 H11C 111.3
C112 C111 H11D 111.3
C110 C111 H11D 111.3
H11C C111 H11D 109.2
O5 C112 C111 113.5(13)
O5 C112 H11E 108.9
C111 C112 H11E 108.9
O5 C112 H11F 108.9
C111 C112 H11F 108.9
H11E C112 H11F 107.7
C114 C113 O6 104.7(9)
C114 C113 H11G 110.8
O6 C113 H11G 110.8
C114 C113 H11H 110.8
O6 C113 H11H 110.8
H11G C113 H11H 108.9
C115 C114 C113 106.4(10)
C115 C114 H11I 110.5
C113 C114 H11I 110.5
C115 C114 H11J 110.5
C113 C114 H11J 110.5
H11I C114 H11J 108.6
C114 C115 C116 105.6(10)
C114 C115 H11K 110.6
C116 C115 H11K 110.6
C114 C115 H11L 110.6
C116 C115 H11L 110.6
H11K C115 H11L 108.8
O6 C116 C115 106.1(8)
O6 C116 H11M 110.5
C115 C116 H11M 110.5
O6 C116 H11N 110.5
C115 C116 H11N 110.5
H11M C116 H11N 108.7
C1 N1 C13 122.3(5)
C1 N1 H1 118.9
C13 N1 H1 118.9
C1 N2 C2 129.7(5)
C1 N2 H2 115.1
C2 N2 H2 115.1
C2 N3 C6 117.0(6)
C7 N4 C30 124.2(5)
C7 N4 H4A 117.9
C30 N4 H4A 117.9
C7 N5 C8 129.5(6)
C7 N5 H5A 115.3
C8 N5 H5A 115.3
C8 N6 C12 118.8(6)
C47 N7 C59 122.3(5)
C47 N7 H7 118.8
C59 N7 H7 118.8
C47 N8 C48 130.3(5)
C47 N8 H8 114.8
C48 N8 H8 114.8
C48 N9 C52 117.2(6)
C53 N10 C76 122.6(5)
C53 N10 H10U 118.7
C76 N10 H10U 118.7
C53 N11 C54 129.7(6)
C53 N11 H11O 115.1
C54 N11 H11O 115.1
C54 N12 C58 115.9(6)
C1 Au1 Cl1 176.57(18)
C7 Au2 Cl2 179.51(19)
C47 Au3 Cl3 177.19(19)
C47 Au3 Au4 80.93(19)
Cl3 Au3 Au4 100.75(5)
C53 Au4 Cl4 178.41(18)
C53 Au4 Au3 81.77(17)
Cl4 Au4 Au3 97.10(6)
C96 O1 C93 106.9(6)
C100 O2 C97 102.6(7)
C101 O3 C104 107.1(7)
C108 O4 C105 109.7(7)
C112 O5 C109 107.0(11)
C116 O6 C113 106.1(8)

loop_
_geom_bond_atom_site_label_1
_geom_bond_atom_site_label_2
_geom_bond_distance
C1 N1 1.329(8)
C1 N2 1.342(8)
C1 Au1 1.986(6)
C2 N3 1.341(9)
C2 C3 1.397(9)
C2 N2 1.423(8)
C3 C4 1.378(10)
C3 H3 0.9500
C4 C5 1.409(11)
C4 H4 0.9500
C5 C6 1.364(11)
C5 H5 0.9500
C6 N3 1.342(9)
C6 H6 0.9500
C7 N4 1.303(8)
C7 N5 1.364(8)
C7 Au2 1.992(6)
C8 N6 1.312(9)
C8 N5 1.399(9)
C8 C9 1.413(10)
C9 C10 1.393(11)
C9 H9 0.9500
C10 C11 1.406(12)
C10 H10 0.9500
C11 C12 1.347(10)
C11 H11 0.9500
C12 N6 1.333(9)
C12 H12 0.9500
C13 C14 1.374(9)
C13 C22 1.415(9)
C13 N1 1.429(7)
C14 C15 1.434(9)
C14 C31 1.499(9)
C15 C20 1.414(9)
C15 C16 1.443(9)
C16 C17 1.347(11)
C16 H16 0.9500
C17 C18 1.410(12)
C17 H17 0.9500
C18 C19 1.343(11)
C18 H18 0.9500
C19 C20 1.413(9)
C19 H19 0.9500
C20 C21 1.418(9)
C21 C22 1.374(9)
C21 H21 0.9500
C22 C23 1.483(9)
C23 C28 1.386(9)
C23 C24 1.399(9)
C24 C25 1.375(10)
C24 H24 0.9500
C25 C26 1.383(11)
C25 H25 0.9500
C26 C27 1.391(10)
C26 C29 1.484(11)
C27 C28 1.366(10)
C27 H27 0.9500
C28 H28 0.9500
C29 F3 1.310(10)
C29 F1 1.322(9)
C29 F2 1.353(10)
C30 C31 1.370(9)
C30 C39 1.423(9)
C30 N4 1.437(8)
C31 C32 1.423(9)
C32 C37 1.415(10)
C32 C33 1.433(10)
C33 C34 1.393(11)
C33 H33 0.9500
C34 C35 1.314(12)
C34 H34 0.9500
C35 C36 1.363(13)
C35 H35 0.9500
C36 C37 1.429(10)
C36 H36 0.9500
C37 C38 1.411(11)
C38 C39 1.364(10)
C38 H38 0.9500
C39 C40 1.453(11)
C40 C41 1.387(10)
C40 C45 1.392(10)
C41 C42 1.422(11)
C41 H41 0.9500
C42 C43 1.365(11)
C42 H42 0.9500
C43 C44 1.402(10)
C43 C46 1.487(11)
C44 C45 1.379(10)
C44 H44 0.9500
C45 H45 0.9500
C46 F6 1.336(10)
C46 F5 1.342(10)
C46 F4 1.350(10)
C47 N7 1.311(8)
C47 N8 1.354(8)
C47 Au3 2.003(6)
C48 N9 1.319(8)
C48 C49 1.401(9)
C48 N8 1.416(8)
C49 C50 1.369(9)
C49 H49 0.9500
C50 C51 1.365(11)
C50 H50 0.9500
C51 C52 1.390(10)
C51 H51 0.9500
C52 N9 1.325(9)
C52 H52 0.9500
C53 N10 1.319(8)
C53 N11 1.340(8)
C53 Au4 2.000(6)
C54 N12 1.304(10)
C54 C55 1.390(11)
C54 N11 1.426(9)
C55 C56 1.388(12)
C55 H55 0.9500
C56 C57 1.366(13)
C56 H56 0.9500
C57 C58 1.366(12)
C57 H57 0.9500
C58 N12 1.347(9)
C58 H58 0.9500
C59 C60 1.369(9)
C59 N7 1.418(8)
C59 C68 1.444(8)
C60 C61 1.435(8)
C60 C77 1.495(8)
C61 C62 1.417(9)
C61 C66 1.427(9)
C62 C63 1.355(9)
C62 H62 0.9500
C63 C64 1.400(10)
C63 H63 0.9500
C64 C65 1.366(9)
C64 H64 0.9500
C65 C66 1.426(9)
C65 H65 0.9500
C66 C67 1.388(9)
C67 C68 1.378(9)
C67 H67 0.9500
C68 C69 1.495(8)
C69 C70 1.382(9)
C69 C74 1.393(9)
C70 C71 1.392(9)
C70 H70 0.9500
C71 C72 1.389(9)
C71 H71 0.9500
C72 C73 1.406(9)
C72 C75 1.485(9)
C73 C74 1.376(10)
C73 H73 0.9500
C74 H74 0.9500
C75 F8 1.295(8)
C75 F9 1.301(8)
C75 F7 1.345(9)
C76 C77 1.371(9)
C76 C85 1.418(9)
C76 N10 1.430(7)
C77 C78 1.444(8)
C78 C83 1.405(9)
C78 C79 1.405(9)
C79 C80 1.352(9)
C79 H79 0.9500
C80 C81 1.409(10)
C80 H80 0.9500
C81 C82 1.346(10)
C81 H81 0.9500
C82 C83 1.432(9)
C82 H82 0.9500
C83 C84 1.423(9)
C84 C85 1.391(9)
C84 H84 0.9500
C85 C86 1.482(9)
C86 C87 1.384(9)
C86 C91 1.394(9)
C87 C88 1.414(10)
C87 H87 0.9500
C88 C89 1.391(10)
C88 H88 0.9500
C89 C90 1.399(10)
C89 C92 1.485(10)
C90 C91 1.379(10)
C90 H90 0.9500
C91 H91 0.9500
C92 F10 1.272(10)
C92 F11 1.275(9)
C92 F12 1.353(10)
C93 O1 1.441(9)
C93 C94 1.506(13)
C93 H93A 0.9900
C93 H93B 0.9900
C94 C95 1.518(14)
C94 H94A 0.9900
C94 H94B 0.9900
C95 C96 1.505(13)
C95 H95A 0.9900
C95 H95B 0.9900
C96 O1 1.424(10)
C96 H96A 0.9900
C96 H96B 0.9900
C97 O2 1.435(11)
C97 C98 1.514(13)
C97 H97A 0.9900
C97 H97B 0.9900
C98 C99 1.529(12)
C98 H98A 0.9900
C98 H98B 0.9900
C99 C100 1.488(14)
C99 H99A 0.9900
C99 H99B 0.9900
C100 O2 1.420(11)
C100 H10A 0.9900
C100 H10B 0.9900
C101 O3 1.421(10)
C101 C102 1.473(12)
C101 H10C 0.9900
C101 H10D 0.9900
C102 C103 1.471(13)
C102 H10E 0.9900
C102 H10F 0.9900
C103 C104 1.501(12)
C103 H10G 0.9900
C103 H10H 0.9900
C104 O3 1.437(11)
C104 H10I 0.9900
C104 H10J 0.9900
C105 O4 1.462(12)
C105 C106 1.534(14)
C105 H10K 0.9900
C105 H10L 0.9900
C106 C107 1.526(14)
C106 H10M 0.9900
C106 H10N 0.9900
C107 C108 1.516(15)
C107 H10O 0.9900
C107 H10P 0.9900
C108 O4 1.391(14)
C108 H10Q 0.9900
C108 H10R 0.9900
C109 O5 1.441(13)
C109 C110 1.44(2)
C109 H10S 0.9900
C109 H10T 0.9900
C110 C111 1.49(2)
C110 H11A 0.9900
C110 H11B 0.9900
C111 C112 1.43(2)
C111 H11C 0.9900
C111 H11D 0.9900
C112 O5 1.262(14)
C112 H11E 0.9900
C112 H11F 0.9900
C113 C114 1.460(16)
C113 O6 1.516(15)
C113 H11G 0.9900
C113 H11H 0.9900
C114 C115 1.381(15)
C114 H11I 0.9900
C114 H11J 0.9900
C115 C116 1.520(15)
C115 H11K 0.9900
C115 H11L 0.9900
C116 O6 1.431(13)
C116 H11M 0.9900
C116 H11N 0.9900
N1 H1 0.8800
N2 H2 0.8800
N4 H4A 0.8800
N5 H5A 0.8800
N7 H7 0.8800
N8 H8 0.8800
N10 H10U 0.8800
N11 H11O 0.8800
Cl1 Au1 2.2916(17)
Cl2 Au2 2.2923(17)
Cl3 Au3 2.2923(16)
Cl4 Au4 2.2943(18)
Au3 Au4 3.1957(4)
